data_7239091
loop_
_publ_author_name
'Tanaka, Kazuki'
'Aratani, Naoki'
'Kuzuhara, Daiki'
'Sakamoto, Sadaaki'
'Okujima, Tetsuo'
'Ono, Noboru'
'Uno, Hidemitsu'
'Yamada, Hiroko'

_publ_section_title
;
 A soluble bispentacenequinone precursor for creation of directly
 6,6&#x2032;-linked bispentacenes and a
 tetracyanobipentacenequinodimethane
;
_journal_issue 35
_journal_name_full 'RSC Advances'
_journal_page_first 15310
_journal_paper_doi 10.1039/c3ra41914b
_journal_volume 3
_journal_year 2013
_chemical_formula_moiety 'C52 H42, C4 H10 O'
_chemical_formula_sum 'C56 H52 O'
_chemical_formula_weight 740.98
_space_group_IT_number 2
_space_group_name_Hall '-P 1'
_space_group_name_H-M_alt 'P -1'
_symmetry_cell_setting triclinic
_symmetry_Int_Tables_number 2
_symmetry_space_group_name_Hall '-P 1'
_symmetry_space_group_name_H-M 'P -1'
_atom_sites_solution_hydrogens geom
_atom_sites_solution_primary direct
_atom_sites_solution_secondary difmap
_audit_creation_method SHELXL-97
_cell_angle_alpha 73.8090(10)
_cell_angle_beta 86.8410(10)
_cell_angle_gamma 75.5040(10)
_cell_formula_units_Z 2
_cell_length_a 11.1984(5)
_cell_length_b 11.3073(5)
_cell_length_c 16.8154(7)
_cell_measurement_reflns_used 8014
_cell_measurement_temperature 123(2)
_cell_measurement_theta_max 27.48
_cell_measurement_theta_min 3.01
_cell_volume 1979.43(15)
_computing_structure_refinement 'SHELXL-97 (Sheldrick, 1997)'
_computing_structure_solution 'SHELXS-97 (Sheldrick, 1990)'
_diffrn_ambient_temperature 123(2)
_diffrn_detector_area_resol_mean 10.0
_diffrn_measured_fraction_theta_full 0.996
_diffrn_measured_fraction_theta_max 0.996
_diffrn_measurement_device_type 'Rigaku R-AXIS RAPID'
_diffrn_measurement_method \w
_diffrn_radiation_monochromator graphite
_diffrn_radiation_source 'fine-focus sealed tube'
_diffrn_radiation_type MoK\a
_diffrn_radiation_wavelength 0.71075
_diffrn_reflns_av_R_equivalents 0.0246
_diffrn_reflns_av_sigmaI/netI 0.0333
_diffrn_reflns_limit_h_max 14
_diffrn_reflns_limit_h_min -14
_diffrn_reflns_limit_k_max 14
_diffrn_reflns_limit_k_min -14
_diffrn_reflns_limit_l_max 21
_diffrn_reflns_limit_l_min -20
_diffrn_reflns_number 19899
_diffrn_reflns_theta_full 27.49
_diffrn_reflns_theta_max 27.49
_diffrn_reflns_theta_min 3.01
_exptl_absorpt_coefficient_mu 0.072
_exptl_absorpt_correction_T_max 0.9929
_exptl_absorpt_correction_T_min 0.9872
_exptl_absorpt_correction_type multi-scan
_exptl_absorpt_process_details
;
'ABSCOR (Rigaku, 1995)'
;
_exptl_crystal_colour yellow
_exptl_crystal_density_diffrn 1.243
_exptl_crystal_density_method 'not measured'
_exptl_crystal_description prism
_exptl_crystal_F_000 792
_exptl_crystal_size_max 0.18
_exptl_crystal_size_mid 0.11
_exptl_crystal_size_min 0.10
_refine_diff_density_max 0.513
_refine_diff_density_min -0.349
_refine_diff_density_rms 0.104
_refine_ls_extinction_method none
_refine_ls_goodness_of_fit_ref 1.055
_refine_ls_hydrogen_treatment constr
_refine_ls_matrix_type full
_refine_ls_number_parameters 558
_refine_ls_number_reflns 9054
_refine_ls_number_restraints 0
_refine_ls_restrained_S_all 1.055
_refine_ls_R_factor_all 0.0902
_refine_ls_R_factor_gt 0.0697
_refine_ls_shift/su_max 0.000
_refine_ls_shift/su_mean 0.000
_refine_ls_structure_factor_coef Fsqd
_refine_ls_weighting_details 'calc w=1/[\s^2^(Fo^2^)+(0.1500P)^2^+0.5251P] where P=(Fo^2^+2Fc^2^)/3'
_refine_ls_weighting_scheme calc
_refine_ls_wR_factor_gt 0.2024
_refine_ls_wR_factor_ref 0.2343
_reflns_number_gt 6560
_reflns_number_total 9054
_reflns_threshold_expression >2sigma(I)
_cod_data_source_file c3ra41914b.txt
_cod_data_source_block shelxl6
_cod_depositor_comments
;
The following automatic conversions were performed:

data item '_symmetry_cell_setting' value 'Triclinic' was changed to
'triclinic' in accordance with the
/home/saulius/struct/COD-crude-data/automatic-downloads/DataCite-retrospective/RSC/depositions/lib/dictionaries/cif_core.dic
dictionary named 'cif_core.dic' version 2.4.2 last updated on
2011-04-26.

Automatic conversion script
Id: cif_fix_values 6909 2019-04-08 15:41:33Z antanas 
;
_cod_original_cell_volume 1979.44(15)
_cod_original_sg_symbol_H-M P-1
_cod_database_code 7239091

loop_
_symmetry_equiv_pos_as_xyz
'x, y, z'
'-x, -y, -z'

loop_
_atom_site_label
_atom_site_type_symbol
_atom_site_fract_x
_atom_site_fract_y
_atom_site_fract_z
_atom_site_U_iso_or_equiv
_atom_site_adp_type
_atom_site_occupancy
_atom_site_symmetry_multiplicity
_atom_site_calc_flag
_atom_site_refinement_flags
_atom_site_disorder_assembly
_atom_site_disorder_group
O1 O 0.0192(8) 0.4840(12) 1.0045(11) 0.0475(17) Uani 0.50 1 d P A -1
C53 C 0.0511(9) 0.6351(10) 1.0697(6) 0.096(3) Uiso 0.50 1 d P A -1
H53 H 0.0503 0.5691 1.1217 0.145 Uiso 0.50 1 calc PR A -1
H54 H 0.0153 0.7188 1.0786 0.145 Uiso 0.50 1 calc PR A -1
H55 H 0.1363 0.6302 1.0512 0.145 Uiso 0.50 1 calc PR A -1
C54 C -0.0467(5) 0.4534(5) 0.9501(3) 0.0472(11) Uani 0.50 1 d P A -1
H56 H -0.0372 0.5047 0.8929 0.057 Uiso 0.50 1 calc PR A -1
H57 H -0.1353 0.4719 0.9637 0.057 Uiso 0.50 1 calc PR A -1
C55 C -0.0230(6) 0.6157(5) 1.0051(4) 0.0597(15) Uani 0.50 1 d P A -1
H58 H -0.1118 0.6356 1.0183 0.072 Uiso 0.50 1 calc PR A -1
H59 H -0.0112 0.6722 0.9502 0.072 Uiso 0.50 1 calc PR A -1
C56 C 0.0006(6) 0.3152(5) 0.9562(3) 0.0500(13) Uani 0.50 1 d P A -1
H60 H 0.0903 0.2955 0.9498 0.075 Uiso 0.50 1 calc PR A -1
H61 H -0.0376 0.2947 0.9123 0.075 Uiso 0.50 1 calc PR A -1
H62 H -0.0200 0.2648 1.0103 0.075 Uiso 0.50 1 calc PR A -1
C1 C 0.10342(17) -0.01686(17) 0.89433(11) 0.0264(4) Uani 1 1 d . . .
H1 H 0.0719 -0.0715 0.9396 0.032 Uiso 1 1 calc R . .
C2 C 0.23093(16) -0.03784(16) 0.88360(10) 0.0236(4) Uani 1 1 d . . .
C3 C 0.31517(17) -0.13830(16) 0.94072(11) 0.0262(4) Uani 1 1 d . . .
H3 H 0.2839 -0.1929 0.9861 0.031 Uiso 1 1 calc R . .
C4 C 0.43885(17) -0.15644(16) 0.93080(11) 0.0262(4) Uani 1 1 d . . .
C5 C 0.53840(18) -0.25621(18) 0.98623(12) 0.0328(4) Uani 1 1 d . . .
H5 H 0.5033 -0.3142 1.0325 0.039 Uiso 1 1 calc R . .
C6 C 0.62281(19) -0.32836(18) 0.93183(13) 0.0359(5) Uani 1 1 d . . .
H6 H 0.6405 -0.4179 0.9415 0.043 Uiso 1 1 calc R . .
C7 C 0.67168(19) -0.24732(19) 0.86553(12) 0.0339(4) Uani 1 1 d . . .
H7 H 0.7262 -0.2764 0.8259 0.041 Uiso 1 1 calc R . .
C8 C 0.62696(17) -0.10727(18) 0.86460(12) 0.0322(4) Uani 1 1 d . . .
H8 H 0.6612 -0.0503 0.8173 0.039 Uiso 1 1 calc R . .
C9 C 0.48752(16) -0.07475(16) 0.86270(11) 0.0254(4) Uani 1 1 d . . .
C10 C 0.41097(16) 0.02033(16) 0.80625(11) 0.0243(4) Uani 1 1 d . . .
H10 H 0.4449 0.0723 0.7608 0.029 Uiso 1 1 calc R . .
C11 C 0.27945(16) 0.04311(16) 0.81448(10) 0.0225(4) Uani 1 1 d . . .
C12 C 0.19726(16) 0.14287(16) 0.75834(10) 0.0225(4) Uani 1 1 d . . .
C13 C 0.06884(16) 0.16465(16) 0.77094(10) 0.0238(4) Uani 1 1 d . . .
C14 C -0.01705(16) 0.26961(17) 0.71825(11) 0.0259(4) Uani 1 1 d . . .
H14 H 0.0120 0.3240 0.6716 0.031 Uiso 1 1 calc R . .
C15 C -0.13985(16) 0.29213(17) 0.73439(11) 0.0276(4) Uani 1 1 d . . .
C16 C -0.24010(17) 0.40216(19) 0.68664(13) 0.0338(4) Uani 1 1 d . . .
H16 H -0.2068 0.4584 0.6384 0.041 Uiso 1 1 calc R . .
C17 C -0.3024(2) 0.4736(2) 0.74921(15) 0.0452(6) Uani 1 1 d . . .
H17 H -0.3091 0.5612 0.7428 0.054 Uiso 1 1 calc R . .
C18 C -0.3496(2) 0.3917(2) 0.81900(16) 0.0506(6) Uani 1 1 d . . .
H18 H -0.3910 0.4189 0.8640 0.061 Uiso 1 1 calc R . .
C19 C -0.32506(18) 0.2555(2) 0.81173(14) 0.0394(5) Uani 1 1 d . . .
H19 H -0.3577 0.1984 0.8599 0.047 Uiso 1 1 calc R . .
C20 C -0.18679(17) 0.21049(18) 0.80337(12) 0.0298(4) Uani 1 1 d . . .
C21 C -0.10909(17) 0.10827(17) 0.85378(11) 0.0284(4) Uani 1 1 d . . .
H21 H -0.1414 0.0533 0.8984 0.034 Uiso 1 1 calc R . .
C22 C 0.02157(17) 0.08245(17) 0.84014(11) 0.0253(4) Uani 1 1 d . . .
C23 C -0.3844(2) 0.2656(2) 0.73029(16) 0.0486(6) Uani 1 1 d . . .
H23A H -0.3697 0.1797 0.7222 0.058 Uiso 1 1 calc R . .
H23B H -0.4747 0.2993 0.7330 0.058 Uiso 1 1 calc R . .
C24 C -0.3371(2) 0.3469(2) 0.66034(15) 0.0438(5) Uani 1 1 d . . .
H24A H -0.4059 0.4170 0.6314 0.053 Uiso 1 1 calc R . .
H24B H -0.3003 0.2975 0.6210 0.053 Uiso 1 1 calc R . .
C25 C 0.61640(19) -0.1836(2) 1.01842(12) 0.0362(5) Uani 1 1 d . . .
H25A H 0.5645 -0.1328 1.0527 0.043 Uiso 1 1 calc R . .
H25B H 0.6851 -0.2451 1.0537 0.043 Uiso 1 1 calc R . .
C26 C 0.66603(19) -0.0997(2) 0.94945(14) 0.0375(5) Uani 1 1 d . . .
H26A H 0.7572 -0.1232 0.9540 0.045 Uiso 1 1 calc R . .
H26B H 0.6367 -0.0111 0.9529 0.045 Uiso 1 1 calc R . .
C27 C 0.24627(15) 0.22871(16) 0.68587(10) 0.0227(4) Uani 1 1 d . . .
C28 C 0.26820(15) 0.34272(16) 0.69308(11) 0.0235(4) Uani 1 1 d . . .
C29 C 0.23919(17) 0.38477(17) 0.76635(11) 0.0270(4) Uani 1 1 d . . .
H29 H 0.2091 0.3321 0.8134 0.032 Uiso 1 1 calc R . .
C30 C 0.25424(18) 0.49942(18) 0.76942(12) 0.0305(4) Uani 1 1 d . . .
C31 C 0.2203(2) 0.5600(2) 0.83978(13) 0.0423(5) Uani 1 1 d . . .
H31 H 0.1892 0.5029 0.8887 0.051 Uiso 1 1 calc R . .
C32 C 0.1228(2) 0.6859(2) 0.80426(16) 0.0467(6) Uani 1 1 d . . .
H32A H 0.0482 0.6670 0.7869 0.056 Uiso 1 1 calc R . .
H32B H 0.0988 0.7302 0.8480 0.056 Uiso 1 1 calc R . .
C33 C 0.1707(2) 0.7696(2) 0.73271(15) 0.0439(5) Uani 1 1 d . . .
H33A H 0.1687 0.8511 0.7446 0.053 Uiso 1 1 calc R . .
H33B H 0.1177 0.7881 0.6834 0.053 Uiso 1 1 calc R . .
C34 C 0.3050(2) 0.7055(2) 0.71455(13) 0.0409(5) Uani 1 1 d . . .
H34 H 0.3396 0.7606 0.6664 0.049 Uiso 1 1 calc R . .
C35 C 0.30170(19) 0.58005(18) 0.69978(12) 0.0324(4) Uani 1 1 d . . .
C36 C 0.33355(17) 0.54212(18) 0.63033(12) 0.0297(4) Uani 1 1 d . . .
H36 H 0.3676 0.5948 0.5853 0.036 Uiso 1 1 calc R . .
C37 C 0.31674(15) 0.42417(17) 0.62371(11) 0.0257(4) Uani 1 1 d . . .
C38 C 0.34089(16) 0.38826(18) 0.55070(11) 0.0278(4) Uani 1 1 d . . .
H38 H 0.3763 0.4399 0.5060 0.033 Uiso 1 1 calc R . .
C39 C 0.31478(16) 0.27902(17) 0.54101(11) 0.0255(4) Uani 1 1 d . . .
C40 C 0.33249(17) 0.24771(18) 0.46372(11) 0.0295(4) Uani 1 1 d . . .
H40 H 0.3654 0.3008 0.4184 0.035 Uiso 1 1 calc R . .
C41 C 0.30286(18) 0.14319(18) 0.45435(11) 0.0313(4) Uani 1 1 d . . .
C42 C 0.3189(2) 0.0958(2) 0.37785(12) 0.0388(5) Uani 1 1 d . . .
H42 H 0.3534 0.1532 0.3309 0.047 Uiso 1 1 calc R . .
C43 C 0.1929(2) 0.0818(2) 0.35561(14) 0.0481(6) Uani 1 1 d . . .
H43 H 0.1531 0.1219 0.3031 0.058 Uiso 1 1 calc R . .
C44 C 0.1434(2) 0.0026(2) 0.42214(13) 0.0427(5) Uani 1 1 d . . .
H44 H 0.0658 -0.0162 0.4195 0.051 Uiso 1 1 calc R . .
C45 C 0.2279(2) -0.0503(2) 0.49944(12) 0.0352(4) Uani 1 1 d . . .
H45 H 0.1918 -0.1062 0.5463 0.042 Uiso 1 1 calc R . .
C46 C 0.25302(17) 0.06187(18) 0.52211(11) 0.0294(4) Uani 1 1 d . . .
C47 C 0.23650(16) 0.08717(17) 0.59729(11) 0.0269(4) Uani 1 1 d . . .
H47 H 0.2053 0.0312 0.6419 0.032 Uiso 1 1 calc R . .
C48 C 0.26560(15) 0.19688(16) 0.60975(10) 0.0233(4) Uani 1 1 d . . .
C49 C 0.3515(2) -0.1210(2) 0.47211(14) 0.0428(5) Uani 1 1 d . . .
H49A H 0.4106 -0.1541 0.5194 0.051 Uiso 1 1 calc R . .
H49B H 0.3396 -0.1943 0.4550 0.051 Uiso 1 1 calc R . .
C50 C 0.4027(2) -0.0380(2) 0.40326(13) 0.0416(5) Uani 1 1 d . . .
H50A H 0.4137 -0.0741 0.3553 0.050 Uiso 1 1 calc R . .
H50B H 0.4848 -0.0340 0.4198 0.050 Uiso 1 1 calc R . .
C51 C 0.3329(2) 0.5970(2) 0.86133(13) 0.0425(5) Uani 1 1 d . . .
H51 H 0.3687 0.5692 0.9154 0.051 Uiso 1 1 calc R . .
C52 C 0.3790(2) 0.6763(2) 0.79362(14) 0.0438(5) Uani 1 1 d . . .
H52 H 0.4489 0.7082 0.7969 0.053 Uiso 1 1 calc R . .
O2 O -0.0201(3) 0.4776(3) 0.53454(18) 0.0389(7) Uani 0.50 1 d P B -1
C57 C -0.0007(4) 0.6276(5) 0.6050(4) 0.0522(13) Uani 0.50 1 d P B -1
H63 H -0.0857 0.6361 0.6245 0.078 Uiso 0.50 1 calc PR B -1
H64 H 0.0226 0.7079 0.5978 0.078 Uiso 0.50 1 calc PR B -1
H65 H 0.0549 0.5598 0.6459 0.078 Uiso 0.50 1 calc PR B -1
C58 C 0.0085(16) 0.5963(18) 0.5262(10) 0.061(5) Uani 0.50 1 d P B -1
H66 H -0.0490 0.6639 0.4854 0.073 Uiso 0.50 1 calc PR B -1
H67 H 0.0933 0.5925 0.5051 0.073 Uiso 0.50 1 calc PR B -1
C59 C -0.0565(4) 0.3080(5) 0.4888(3) 0.0474(11) Uani 0.50 1 d P B -1
H68 H -0.0071 0.2449 0.5351 0.071 Uiso 0.50 1 calc PR B -1
H69 H -0.0467 0.2751 0.4401 0.071 Uiso 0.50 1 calc PR B -1
H70 H -0.1436 0.3253 0.5041 0.071 Uiso 0.50 1 calc PR B -1
C58A C -0.0138(12) 0.4284(16) 0.4691(6) 0.034(2) Uani 0.50 1 d P B -1
H71 H 0.0725 0.4113 0.4502 0.040 Uiso 0.50 1 calc PR B -1
H72 H -0.0651 0.4921 0.4230 0.040 Uiso 0.50 1 calc PR B -1

loop_
_atom_site_aniso_label
_atom_site_aniso_U_11
_atom_site_aniso_U_22
_atom_site_aniso_U_33
_atom_site_aniso_U_23
_atom_site_aniso_U_13
_atom_site_aniso_U_12
O1 0.045(6) 0.047(6) 0.060(4) -0.027(4) 0.011(5) -0.015(3)
C54 0.048(3) 0.058(3) 0.053(3) -0.033(3) 0.008(2) -0.025(2)
C55 0.082(4) 0.049(3) 0.061(3) -0.026(3) 0.027(3) -0.031(3)
C56 0.079(4) 0.041(3) 0.043(3) -0.018(2) 0.017(3) -0.033(3)
C1 0.0293(9) 0.0247(8) 0.0246(8) -0.0026(7) 0.0038(7) -0.0111(7)
C2 0.0280(9) 0.0220(8) 0.0213(8) -0.0049(7) 0.0018(7) -0.0086(7)
C3 0.0317(9) 0.0217(8) 0.0236(8) -0.0022(7) 0.0023(7) -0.0088(7)
C4 0.0295(9) 0.0226(8) 0.0245(8) -0.0031(7) -0.0013(7) -0.0063(7)
C5 0.0311(9) 0.0278(9) 0.0304(10) 0.0043(8) -0.0012(8) -0.0046(7)
C6 0.0375(10) 0.0240(9) 0.0430(11) -0.0081(8) -0.0028(9) -0.0019(8)
C7 0.0351(10) 0.0326(10) 0.0286(9) -0.0059(8) 0.0007(8) -0.0013(8)
C8 0.0263(9) 0.0292(9) 0.0349(10) 0.0013(8) -0.0005(8) -0.0065(7)
C9 0.0270(9) 0.0236(8) 0.0263(9) -0.0062(7) 0.0009(7) -0.0081(7)
C10 0.0271(9) 0.0232(8) 0.0230(8) -0.0038(7) 0.0027(7) -0.0102(7)
C11 0.0261(8) 0.0213(8) 0.0212(8) -0.0061(7) 0.0018(7) -0.0077(6)
C12 0.0261(8) 0.0223(8) 0.0211(8) -0.0055(7) 0.0014(7) -0.0100(7)
C13 0.0266(8) 0.0244(8) 0.0221(8) -0.0062(7) 0.0023(7) -0.0098(7)
C14 0.0255(8) 0.0274(9) 0.0239(8) -0.0028(7) 0.0016(7) -0.0099(7)
C15 0.0260(9) 0.0269(9) 0.0279(9) -0.0029(7) 0.0014(7) -0.0084(7)
C16 0.0256(9) 0.0317(10) 0.0362(10) 0.0024(8) 0.0017(8) -0.0064(7)
C17 0.0438(12) 0.0312(11) 0.0502(13) -0.0023(10) 0.0126(10) -0.0030(9)
C18 0.0446(12) 0.0398(12) 0.0538(14) -0.0038(11) 0.0194(11) 0.0000(10)
C19 0.0274(9) 0.0360(11) 0.0446(12) 0.0044(9) 0.0080(9) -0.0084(8)
C20 0.0264(9) 0.0297(9) 0.0317(9) -0.0037(8) 0.0044(8) -0.0100(7)
C21 0.0285(9) 0.0276(9) 0.0286(9) -0.0027(7) 0.0055(7) -0.0125(7)
C22 0.0276(9) 0.0254(9) 0.0245(8) -0.0057(7) 0.0035(7) -0.0112(7)
C23 0.0289(10) 0.0523(14) 0.0575(14) 0.0044(11) -0.0064(10) -0.0177(9)
C24 0.0333(10) 0.0437(12) 0.0458(12) 0.0039(10) -0.0090(9) -0.0102(9)
C25 0.0363(10) 0.0399(11) 0.0280(9) -0.0074(8) -0.0085(8) -0.0016(8)
C26 0.0309(10) 0.0336(10) 0.0474(12) -0.0093(9) -0.0100(9) -0.0065(8)
C27 0.0186(7) 0.0250(8) 0.0216(8) -0.0013(7) -0.0011(6) -0.0055(6)
C28 0.0197(8) 0.0252(8) 0.0226(8) -0.0004(7) -0.0021(6) -0.0063(6)
C29 0.0296(9) 0.0267(9) 0.0231(8) -0.0006(7) -0.0006(7) -0.0107(7)
C30 0.0370(10) 0.0273(9) 0.0282(9) -0.0047(8) 0.0004(8) -0.0130(8)
C31 0.0670(15) 0.0320(11) 0.0344(11) -0.0107(9) 0.0083(10) -0.0236(10)
C32 0.0530(13) 0.0393(12) 0.0531(14) -0.0188(11) 0.0099(11) -0.0159(10)
C33 0.0561(14) 0.0275(10) 0.0457(12) -0.0049(9) -0.0068(11) -0.0101(9)
C34 0.0577(13) 0.0321(10) 0.0370(11) -0.0049(9) 0.0013(10) -0.0240(10)
C35 0.0369(10) 0.0289(9) 0.0313(10) -0.0012(8) -0.0017(8) -0.0153(8)
C36 0.0293(9) 0.0287(9) 0.0288(9) 0.0019(7) -0.0010(7) -0.0135(7)
C37 0.0200(8) 0.0258(9) 0.0273(9) 0.0011(7) -0.0017(7) -0.0072(6)
C38 0.0239(8) 0.0300(9) 0.0249(9) 0.0015(7) 0.0019(7) -0.0087(7)
C39 0.0215(8) 0.0269(9) 0.0232(8) -0.0011(7) 0.0007(7) -0.0040(7)
C40 0.0298(9) 0.0313(9) 0.0204(8) 0.0005(7) 0.0018(7) -0.0039(7)
C41 0.0332(9) 0.0320(10) 0.0240(9) -0.0047(8) 0.0014(8) -0.0031(8)
C42 0.0496(12) 0.0405(11) 0.0241(9) -0.0086(8) 0.0041(9) -0.0078(9)
C43 0.0519(13) 0.0603(15) 0.0322(11) -0.0184(11) -0.0070(10) -0.0056(11)
C44 0.0435(12) 0.0538(14) 0.0352(11) -0.0166(10) -0.0016(9) -0.0144(10)
C45 0.0421(11) 0.0375(11) 0.0282(9) -0.0120(8) 0.0036(8) -0.0113(9)
C46 0.0308(9) 0.0309(9) 0.0243(9) -0.0061(7) 0.0010(7) -0.0055(7)
C47 0.0264(9) 0.0277(9) 0.0248(8) -0.0037(7) 0.0012(7) -0.0071(7)
C48 0.0203(8) 0.0247(8) 0.0208(8) -0.0009(7) -0.0005(6) -0.0039(6)
C49 0.0475(12) 0.0385(11) 0.0428(12) -0.0176(10) -0.0011(10) -0.0036(9)
C50 0.0443(12) 0.0443(12) 0.0353(11) -0.0158(9) 0.0078(9) -0.0053(9)
C51 0.0636(15) 0.0325(11) 0.0335(10) -0.0061(9) -0.0118(10) -0.0161(10)
C52 0.0553(13) 0.0378(11) 0.0469(12) -0.0140(10) -0.0006(11) -0.0239(10)
O2 0.0375(16) 0.0333(16) 0.0471(17) -0.0096(14) -0.0107(14) -0.0096(13)
C57 0.036(2) 0.043(2) 0.084(4) -0.031(3) -0.019(2) -0.0011(19)
C58 0.043(6) 0.048(7) 0.084(8) 0.003(4) -0.013(4) -0.017(4)
C59 0.042(2) 0.045(3) 0.054(3) -0.020(2) -0.023(2) 0.002(2)
C58A 0.023(3) 0.047(6) 0.028(3) -0.013(3) -0.003(2) -0.002(3)

loop_
_atom_type_symbol
_atom_type_description
_atom_type_scat_dispersion_real
_atom_type_scat_dispersion_imag
_atom_type_scat_source
C C 0.0033 0.0016 'International Tables Vol C Tables 4.2.6.8 and 6.1.1.4'
H H 0.0000 0.0000 'International Tables Vol C Tables 4.2.6.8 and 6.1.1.4'
O O 0.0106 0.0060 'International Tables Vol C Tables 4.2.6.8 and 6.1.1.4'

loop_
_geom_angle_atom_site_label_1
_geom_angle_atom_site_label_2
_geom_angle_atom_site_label_3
_geom_angle
C54 O1 C55 112.7(7)
O1 C54 C56 108.7(6)
O1 C54 H56 109.9
C56 C54 H56 109.9
O1 C54 H57 109.9
C56 C54 H57 109.9
H56 C54 H57 108.3
O1 C55 C53 107.5(9)
O1 C55 H58 110.2
C53 C55 H58 110.2
O1 C55 H59 110.2
C53 C55 H59 110.2
H58 C55 H59 108.5
C22 C1 C2 121.41(16)
C22 C1 H1 119.3
C2 C1 H1 119.3
C1 C2 C3 121.28(16)
C1 C2 C11 119.73(16)
C3 C2 C11 118.98(15)
C4 C3 C2 120.93(16)
C4 C3 H3 119.5
C2 C3 H3 119.5
C3 C4 C9 120.22(16)
C3 C4 C5 126.95(16)
C9 C4 C5 112.82(15)
C4 C5 C6 107.54(16)
C4 C5 C25 106.30(15)
C6 C5 C25 106.55(16)
C4 C5 H5 112.0
C6 C5 H5 112.0
C25 C5 H5 112.0
C7 C6 C5 112.59(16)
C7 C6 H6 123.7
C5 C6 H6 123.7
C6 C7 C8 112.56(16)
C6 C7 H7 123.7
C8 C7 H7 123.7
C9 C8 C7 107.22(16)
C9 C8 C26 106.62(15)
C7 C8 C26 105.85(16)
C9 C8 H8 112.2
C7 C8 H8 112.2
C26 C8 H8 112.2
C10 C9 C4 120.82(16)
C10 C9 C8 127.12(16)
C4 C9 C8 112.05(15)
C9 C10 C11 120.80(16)
C9 C10 H10 119.6
C11 C10 H10 119.6
C12 C11 C10 122.38(15)
C12 C11 C2 119.37(15)
C10 C11 C2 118.24(15)
C13 C12 C11 120.28(15)
C13 C12 C27 119.57(15)
C11 C12 C27 120.14(15)
C12 C13 C14 121.91(15)
C12 C13 C22 119.72(16)
C14 C13 C22 118.33(15)
C15 C14 C13 120.64(16)
C15 C14 H14 119.7
C13 C14 H14 119.7
C14 C15 C20 120.99(17)
C14 C15 C16 126.42(16)
C20 C15 C16 112.57(15)
C15 C16 C24 107.57(16)
C15 C16 C17 106.20(17)
C24 C16 C17 106.23(18)
C15 C16 H16 112.1
C24 C16 H16 112.1
C17 C16 H16 112.1
C18 C17 C16 111.90(19)
C18 C17 H17 124.1
C16 C17 H17 124.1
C17 C18 C19 111.9(2)
C17 C18 H18 124.0
C19 C18 H18 124.0
C20 C19 C23 107.39(18)
C20 C19 C18 106.48(17)
C23 C19 C18 105.98(19)
C20 C19 H19 112.2
C23 C19 H19 112.2
C18 C19 H19 112.2
C21 C20 C15 120.35(16)
C21 C20 C19 127.33(17)
C15 C20 C19 112.29(16)
C20 C21 C22 120.55(16)
C20 C21 H21 119.7
C22 C21 H21 119.7
C1 C22 C21 121.37(16)
C1 C22 C13 119.47(16)
C21 C22 C13 119.11(16)
C24 C23 C19 112.53(18)
C24 C23 H23A 109.1
C19 C23 H23A 109.1
C24 C23 H23B 109.1
C19 C23 H23B 109.1
H23A C23 H23B 107.8
C23 C24 C16 111.79(19)
C23 C24 H24A 109.3
C16 C24 H24A 109.3
C23 C24 H24B 109.3
C16 C24 H24B 109.3
H24A C24 H24B 107.9
C26 C25 C5 110.66(16)
C26 C25 H25A 109.5
C5 C25 H25A 109.5
C26 C25 H25B 109.5
C5 C25 H25B 109.5
H25A C25 H25B 108.1
C25 C26 C8 112.08(16)
C25 C26 H26A 109.2
C8 C26 H26A 109.2
C25 C26 H26B 109.2
C8 C26 H26B 109.2
H26A C26 H26B 107.9
C28 C27 C48 120.31(15)
C28 C27 C12 119.92(15)
C48 C27 C12 119.73(15)
C27 C28 C29 122.33(15)
C27 C28 C37 119.79(16)
C29 C28 C37 117.83(16)
C30 C29 C28 120.86(16)
C30 C29 H29 119.6
C28 C29 H29 119.6
C29 C30 C35 120.78(17)
C29 C30 C31 126.91(17)
C35 C30 C31 112.24(16)
C30 C31 C51 107.63(18)
C30 C31 C32 106.33(18)
C51 C31 C32 106.16(17)
C30 C31 H31 112.1
C51 C31 H31 112.1
C32 C31 H31 112.1
C33 C32 C31 111.36(19)
C33 C32 H32A 109.4
C31 C32 H32A 109.4
C33 C32 H32B 109.4
C31 C32 H32B 109.4
H32A C32 H32B 108.0
C32 C33 C34 110.47(18)
C32 C33 H33A 109.6
C34 C33 H33A 109.6
C32 C33 H33B 109.6
C34 C33 H33B 109.6
H33A C33 H33B 108.1
C35 C34 C52 107.70(17)
C35 C34 C33 106.64(17)
C52 C34 C33 106.30(18)
C35 C34 H34 111.9
C52 C34 H34 111.9
C33 C34 H34 111.9
C36 C35 C30 120.14(17)
C36 C35 C34 127.59(17)
C30 C35 C34 112.23(17)
C35 C36 C37 120.95(17)
C35 C36 H36 119.5
C37 C36 H36 119.5
C38 C37 C36 121.49(16)
C38 C37 C28 119.05(16)
C36 C37 C28 119.39(16)
C37 C38 C39 122.08(16)
C37 C38 H38 119.0
C39 C38 H38 119.0
C38 C39 C40 121.45(16)
C38 C39 C48 119.45(16)
C40 C39 C48 119.09(16)
C41 C40 C39 120.83(17)
C41 C40 H40 119.6
C39 C40 H40 119.6
C40 C41 C46 120.35(17)
C40 C41 C42 127.13(18)
C46 C41 C42 112.50(17)
C41 C42 C50 106.43(17)
C41 C42 C43 107.65(17)
C50 C42 C43 106.38(19)
C41 C42 H42 112.0
C50 C42 H42 112.0
C43 C42 H42 112.0
C44 C43 C42 112.08(19)
C44 C43 H43 124.0
C42 C43 H43 124.0
C43 C44 C45 112.92(19)
C43 C44 H44 123.5
C45 C44 H44 123.5
C46 C45 C49 106.09(17)
C46 C45 C44 107.43(17)
C49 C45 C44 106.19(17)
C46 C45 H45 112.2
C49 C45 H45 112.2
C44 C45 H45 112.2
C47 C46 C41 120.69(17)
C47 C46 C45 127.11(17)
C41 C46 C45 112.16(16)
C46 C47 C48 120.82(16)
C46 C47 H47 119.6
C48 C47 H47 119.6
C27 C48 C47 122.62(15)
C27 C48 C39 119.18(16)
C47 C48 C39 118.20(15)
C50 C49 C45 111.50(18)
C50 C49 H49A 109.3
C45 C49 H49A 109.3
C50 C49 H49B 109.3
C45 C49 H49B 109.3
H49A C49 H49B 108.0
C49 C50 C42 111.54(18)
C49 C50 H50A 109.3
C42 C50 H50A 109.3
C49 C50 H50B 109.3
C42 C50 H50B 109.3
H50A C50 H50B 108.0
C52 C51 C31 113.29(18)
C52 C51 H51 123.4
C31 C51 H51 123.4
C51 C52 C34 112.53(19)
C51 C52 H52 123.7
C34 C52 H52 123.7
C58A O2 C58 121.2(11)
O2 C58 C57 111.3(12)
O2 C58 H66 109.4
C57 C58 H66 109.4
O2 C58 H67 109.4
C57 C58 H67 109.4
H66 C58 H67 108.0
O2 C58A C59 113.1(8)
O2 C58A H71 109.0
C59 C58A H71 109.0
O2 C58A H72 109.0
C59 C58A H72 109.0
H71 C58A H72 107.8

loop_
_geom_bond_atom_site_label_1
_geom_bond_atom_site_label_2
_geom_bond_distance
O1 C54 1.371(17)
O1 C55 1.449(13)
C53 C55 1.496(12)
C53 H53 0.9800
C53 H54 0.9800
C53 H55 0.9800
C54 C56 1.495(7)
C54 H56 0.9900
C54 H57 0.9900
C55 H58 0.9900
C55 H59 0.9900
C56 H60 0.9800
C56 H61 0.9800
C56 H62 0.9800
C1 C22 1.392(3)
C1 C2 1.398(2)
C1 H1 0.9500
C2 C3 1.434(2)
C2 C11 1.439(2)
C3 C4 1.356(3)
C3 H3 0.9500
C4 C9 1.434(2)
C4 C5 1.511(2)
C5 C6 1.527(3)
C5 C25 1.546(3)
C5 H5 1.0000
C6 C7 1.413(3)
C6 H6 0.9500
C7 C8 1.533(3)
C7 H7 0.9500
C8 C9 1.512(2)
C8 C26 1.546(3)
C8 H8 1.0000
C9 C10 1.360(2)
C10 C11 1.436(2)
C10 H10 0.9500
C11 C12 1.412(2)
C12 C13 1.411(2)
C12 C27 1.504(2)
C13 C14 1.433(2)
C13 C22 1.440(2)
C14 C15 1.361(2)
C14 H14 0.9500
C15 C20 1.433(2)
C15 C16 1.515(3)
C16 C24 1.521(3)
C16 C17 1.535(3)
C16 H16 1.0000
C17 C18 1.444(3)
C17 H17 0.9500
C18 C19 1.534(3)
C18 H18 0.9500
C19 C20 1.516(3)
C19 C23 1.519(3)
C19 H19 1.0000
C20 C21 1.358(3)
C21 C22 1.437(2)
C21 H21 0.9500
C23 C24 1.443(3)
C23 H23A 0.9900
C23 H23B 0.9900
C24 H24A 0.9900
C24 H24B 0.9900
C25 C26 1.461(3)
C25 H25A 0.9900
C25 H25B 0.9900
C26 H26A 0.9900
C26 H26B 0.9900
C27 C28 1.409(2)
C27 C48 1.415(2)
C28 C29 1.434(3)
C28 C37 1.444(2)
C29 C30 1.364(3)
C29 H29 0.9500
C30 C35 1.436(3)
C30 C31 1.512(3)
C31 C51 1.515(3)
C31 C32 1.547(3)
C31 H31 1.0000
C32 C33 1.477(3)
C32 H32A 0.9900
C32 H32B 0.9900
C33 C34 1.551(3)
C33 H33A 0.9900
C33 H33B 0.9900
C34 C35 1.516(3)
C34 C52 1.518(3)
C34 H34 1.0000
C35 C36 1.354(3)
C36 C37 1.427(3)
C36 H36 0.9500
C37 C38 1.390(3)
C38 C39 1.391(3)
C38 H38 0.9500
C39 C40 1.431(3)
C39 C48 1.445(2)
C40 C41 1.356(3)
C40 H40 0.9500
C41 C46 1.434(3)
C41 C42 1.511(3)
C42 C50 1.525(3)
C42 C43 1.536(3)
C42 H42 1.0000
C43 C44 1.408(3)
C43 H43 0.9500
C44 C45 1.537(3)
C44 H44 0.9500
C45 C46 1.514(3)
C45 C49 1.531(3)
C45 H45 1.0000
C46 C47 1.365(3)
C47 C48 1.430(2)
C47 H47 0.9500
C49 C50 1.463(3)
C49 H49A 0.9900
C49 H49B 0.9900
C50 H50A 0.9900
C50 H50B 0.9900
C51 C52 1.402(3)
C51 H51 0.9500
C52 H52 0.9500
O2 C58A 1.355(11)
O2 C58 1.42(2)
C57 C58 1.457(16)
C57 H63 0.9800
C57 H64 0.9800
C57 H65 0.9800
C58 H66 0.9900
C58 H67 0.9900
C59 C58A 1.499(17)
C59 H68 0.9800
C59 H69 0.9800
C59 H70 0.9800
C58A H71 0.9900
C58A H72 0.9900

loop_
_geom_torsion_atom_site_label_1
_geom_torsion_atom_site_label_2
_geom_torsion_atom_site_label_3
_geom_torsion_atom_site_label_4
_geom_torsion
C55 O1 C54 C56 -178.0(8)
C54 O1 C55 C53 177.0(9)
C22 C1 C2 C3 178.42(16)
C22 C1 C2 C11 -1.1(3)
C1 C2 C3 C4 -178.66(16)
C11 C2 C3 C4 0.8(3)
C2 C3 C4 C9 0.1(3)
C2 C3 C4 C5 178.98(17)
C3 C4 C5 C6 126.3(2)
C9 C4 C5 C6 -54.8(2)
C3 C4 C5 C25 -119.9(2)
C9 C4 C5 C25 59.05(19)
C4 C5 C6 C7 55.7(2)
C25 C5 C6 C7 -58.0(2)
C5 C6 C7 C8 -0.4(2)
C6 C7 C8 C9 -55.8(2)
C6 C7 C8 C26 57.8(2)
C3 C4 C9 C10 -1.3(3)
C5 C4 C9 C10 179.73(16)
C3 C4 C9 C8 177.69(16)
C5 C4 C9 C8 -1.3(2)
C7 C8 C9 C10 -124.64(19)
C26 C8 C9 C10 122.35(19)
C7 C8 C9 C4 56.5(2)
C26 C8 C9 C4 -56.5(2)
C4 C9 C10 C11 1.4(3)
C8 C9 C10 C11 -177.36(16)
C9 C10 C11 C12 178.34(16)
C9 C10 C11 C2 -0.5(2)
C1 C2 C11 C12 0.0(2)
C3 C2 C11 C12 -179.48(15)
C1 C2 C11 C10 178.84(15)
C3 C2 C11 C10 -0.6(2)
C10 C11 C12 C13 -177.42(15)
C2 C11 C12 C13 1.4(2)
C10 C11 C12 C27 1.0(2)
C2 C11 C12 C27 179.82(14)
C11 C12 C13 C14 176.11(15)
C27 C12 C13 C14 -2.4(2)
C11 C12 C13 C22 -1.7(2)
C27 C12 C13 C22 179.84(14)
C12 C13 C14 C15 -176.57(16)
C22 C13 C14 C15 1.3(3)
C13 C14 C15 C20 -1.1(3)
C13 C14 C15 C16 177.09(17)
C14 C15 C16 C24 125.8(2)
C20 C15 C16 C24 -55.9(2)
C14 C15 C16 C17 -120.8(2)
C20 C15 C16 C17 57.5(2)
C15 C16 C17 C18 -56.8(2)
C24 C16 C17 C18 57.5(2)
C16 C17 C18 C19 -0.1(3)
C17 C18 C19 C20 56.9(3)
C17 C18 C19 C23 -57.2(2)
C14 C15 C20 C21 -0.4(3)
C16 C15 C20 C21 -178.85(18)
C14 C15 C20 C19 177.93(18)
C16 C15 C20 C19 -0.5(2)
C23 C19 C20 C21 -125.5(2)
C18 C19 C20 C21 121.3(2)
C23 C19 C20 C15 56.3(2)
C18 C19 C20 C15 -56.9(2)
C15 C20 C21 C22 1.8(3)
C19 C20 C21 C22 -176.29(19)
C2 C1 C22 C21 -176.51(16)
C2 C1 C22 C13 0.7(3)
C20 C21 C22 C1 175.66(17)
C20 C21 C22 C13 -1.6(3)
C12 C13 C22 C1 0.7(2)
C14 C13 C22 C1 -177.22(16)
C12 C13 C22 C21 177.96(16)
C14 C13 C22 C21 0.1(2)
C20 C19 C23 C24 -55.8(2)
C18 C19 C23 C24 57.8(2)
C19 C23 C24 C16 -0.4(3)
C15 C16 C24 C23 56.1(2)
C17 C16 C24 C23 -57.3(2)
C4 C5 C25 C26 -57.2(2)
C6 C5 C25 C26 57.3(2)
C5 C25 C26 C8 0.0(2)
C9 C8 C26 C25 57.0(2)
C7 C8 C26 C25 -56.9(2)
C13 C12 C27 C28 85.9(2)
C11 C12 C27 C28 -92.6(2)
C13 C12 C27 C48 -91.70(19)
C11 C12 C27 C48 89.8(2)
C48 C27 C28 C29 174.08(15)
C12 C27 C28 C29 -3.5(3)
C48 C27 C28 C37 -3.2(2)
C12 C27 C28 C37 179.22(14)
C27 C28 C29 C30 -175.79(17)
C37 C28 C29 C30 1.6(3)
C28 C29 C30 C35 -1.1(3)
C28 C29 C30 C31 175.82(19)
C29 C30 C31 C51 128.0(2)
C35 C30 C31 C51 -54.9(2)
C29 C30 C31 C32 -118.6(2)
C35 C30 C31 C32 58.6(2)
C30 C31 C32 C33 -57.8(2)
C51 C31 C32 C33 56.6(2)
C31 C32 C33 C34 0.2(3)
C32 C33 C34 C35 57.4(2)
C32 C33 C34 C52 -57.3(2)
C29 C30 C35 C36 -0.8(3)
C31 C30 C35 C36 -178.17(19)
C29 C30 C35 C34 177.09(18)
C31 C30 C35 C34 -0.3(3)
C52 C34 C35 C36 -126.9(2)
C33 C34 C35 C36 119.3(2)
C52 C34 C35 C30 55.4(2)
C33 C34 C35 C30 -58.4(2)
C30 C35 C36 C37 2.2(3)
C34 C35 C36 C37 -175.32(19)
C35 C36 C37 C38 175.40(17)
C35 C36 C37 C28 -1.7(3)
C27 C28 C37 C38 0.1(2)
C29 C28 C37 C38 -177.37(16)
C27 C28 C37 C36 177.25(16)
C29 C28 C37 C36 -0.2(2)
C36 C37 C38 C39 -174.27(16)
C28 C37 C38 C39 2.9(3)
C37 C38 C39 C40 175.78(16)
C37 C38 C39 C48 -2.5(3)
C38 C39 C40 C41 -177.81(17)
C48 C39 C40 C41 0.5(3)
C39 C40 C41 C46 0.0(3)
C39 C40 C41 C42 -178.39(18)
C40 C41 C42 C50 121.0(2)
C46 C41 C42 C50 -57.5(2)
C40 C41 C42 C43 -125.3(2)
C46 C41 C42 C43 56.2(2)
C41 C42 C43 C44 -55.6(2)
C50 C42 C43 C44 58.2(2)
C42 C43 C44 C45 -0.5(3)
C43 C44 C45 C46 56.0(2)
C43 C44 C45 C49 -57.2(2)
C40 C41 C46 C47 -1.1(3)
C42 C41 C46 C47 177.56(18)
C40 C41 C46 C45 -179.16(17)
C42 C41 C46 C45 -0.6(2)
C49 C45 C46 C47 -119.8(2)
C44 C45 C46 C47 126.9(2)
C49 C45 C46 C41 58.1(2)
C44 C45 C46 C41 -55.1(2)
C41 C46 C47 C48 1.5(3)
C45 C46 C47 C48 179.34(17)
C28 C27 C48 C47 -175.43(15)
C12 C27 C48 C47 2.1(2)
C28 C27 C48 C39 3.5(2)
C12 C27 C48 C39 -178.92(15)
C46 C47 C48 C27 177.98(16)
C46 C47 C48 C39 -1.0(3)
C38 C39 C48 C27 -0.7(2)
C40 C39 C48 C27 -179.05(15)
C38 C39 C48 C47 178.32(16)
C40 C39 C48 C47 -0.1(2)
C46 C45 C49 C50 -57.4(2)
C44 C45 C49 C50 56.7(2)
C45 C49 C50 C42 0.0(3)
C41 C42 C50 C49 57.2(2)
C43 C42 C50 C49 -57.4(2)
C30 C31 C51 C52 55.7(2)
C32 C31 C51 C52 -57.8(2)
C31 C51 C52 C34 -0.3(3)
C35 C34 C52 C51 -55.3(2)
C33 C34 C52 C51 58.6(2)
C58A O2 C58 C57 -178.1(4)
C58 O2 C58A C59 -175.6(5)
